data_7111594
loop_
_publ_author_name
'Ramakrishnan, S.'
'Anju, K. S.'
'Thomas, Ajesh P.'
'Suresh, E.'
'Srinivasan, A.'

_publ_section_title
;
 Calix[n]metallocenyl[m]phyrins (n = 1, 2 and m = 2, 4): aryl vs. alkyl
;
_journal_issue 26
_journal_name_full 'Chemical Communications'
_journal_page_first 4746
_journal_page_last 4748
_journal_paper_doi 10.1039/c001187h
_journal_volume 46
_journal_year 2010
_chemical_formula_moiety 'C51 H37 Fe N3 O2, C H1 Cl3, C7 H16'
_chemical_formula_sum 'C59 H54 Cl3 Fe N3 O2'
_chemical_formula_weight 999.25
_chemical_name_systematic
;
?
;
_space_group_IT_number 14
_symmetry_cell_setting monoclinic
_symmetry_space_group_name_Hall '-P 2yn'
_symmetry_space_group_name_H-M 'P 1 21/n 1'
_atom_sites_solution_hydrogens geom
_atom_sites_solution_primary direct
_atom_sites_solution_secondary difmap
_audit_creation_method SHELXL-97
_cell_angle_alpha 90.00
_cell_angle_beta 105.443(3)
_cell_angle_gamma 90.00
_cell_formula_units_Z 4
_cell_length_a 10.8374(12)
_cell_length_b 25.707(3)
_cell_length_c 18.728(2)
_cell_measurement_reflns_used 2460
_cell_measurement_temperature 100(2)
_cell_measurement_theta_max 22.5
_cell_measurement_theta_min 2.4
_cell_volume 5029.2(10)
_computing_cell_refinement 'BRUKER SMART'
_computing_data_collection 'BRUKER SMART'
_computing_data_reduction 'BRUKER SAINT'
_computing_molecular_graphics ORTEP
_computing_structure_refinement 'SHELXL-97 (Sheldrick, 1997)'
_computing_structure_solution 'SHELXS-97 (Sheldrick, 1990)'
_diffrn_ambient_temperature 100(2)
_diffrn_measured_fraction_theta_full 0.974
_diffrn_measured_fraction_theta_max 0.974
_diffrn_measurement_device_type 'Bruker SMART APEX CCD DIFFRACTOMETER'
_diffrn_measurement_method 'OMEGA-PHI SCAN'
_diffrn_radiation_monochromator graphite
_diffrn_radiation_source 'fine-focus sealed tube'
_diffrn_radiation_type MoK\a
_diffrn_radiation_wavelength 0.71073
_diffrn_reflns_av_R_equivalents 0.0327
_diffrn_reflns_av_sigmaI/netI 0.0262
_diffrn_reflns_limit_h_max 12
_diffrn_reflns_limit_h_min -10
_diffrn_reflns_limit_k_max 30
_diffrn_reflns_limit_k_min -30
_diffrn_reflns_limit_l_max 21
_diffrn_reflns_limit_l_min -22
_diffrn_reflns_number 46883
_diffrn_reflns_theta_full 25.00
_diffrn_reflns_theta_max 25.00
_diffrn_reflns_theta_min 1.94
_exptl_absorpt_coefficient_mu 0.506
_exptl_absorpt_correction_T_max 0.9056
_exptl_absorpt_correction_T_min 0.8630
_exptl_absorpt_correction_type multi-scan
_exptl_absorpt_process_details 'BRUKER SADABS'
_exptl_crystal_colour red
_exptl_crystal_density_diffrn 1.320
_exptl_crystal_density_method 'not measured'
_exptl_crystal_description Prismatic
_exptl_crystal_F_000 2088
_exptl_crystal_size_max 0.30
_exptl_crystal_size_mid 0.20
_exptl_crystal_size_min 0.20
_refine_diff_density_max 0.873
_refine_diff_density_min -1.407
_refine_diff_density_rms 0.103
_refine_ls_extinction_method none
_refine_ls_goodness_of_fit_ref 1.032
_refine_ls_hydrogen_treatment mixed
_refine_ls_matrix_type full
_refine_ls_number_parameters 548
_refine_ls_number_reflns 8837
_refine_ls_number_restraints 81
_refine_ls_restrained_S_all 1.047
_refine_ls_R_factor_all 0.1037
_refine_ls_R_factor_gt 0.0858
_refine_ls_shift/su_max 0.000
_refine_ls_shift/su_mean 0.000
_refine_ls_structure_factor_coef Fsqd
_refine_ls_weighting_details 'calc w=1/[\s^2^(Fo^2^)+(0.1411P)^2^+14.3730P] where P=(Fo^2^+2Fc^2^)/3'
_refine_ls_weighting_scheme calc
_refine_ls_wR_factor_gt 0.2433
_refine_ls_wR_factor_ref 0.2615
_reflns_number_gt 7027
_reflns_number_total 8837
_reflns_threshold_expression >2sigma(I)
_cod_data_source_file C001187Hsup1.cif
_cod_data_source_block rk283
_cod_depositor_comments
;
The following automatic conversions were performed:

'_symmetry_cell_setting' value 'Monoclinic' changed to 'monoclinic'
according to /home/saulius/struct/CIF-dictionaries/cif_core.dic
dictionary named 'cif_core.dic' version 2.4.2 from
2011-04-26.

'_exptl_absorpt_correction_type' value 'MULTI-SCAN'
changed to 'multi-scan' according to
/home/saulius/struct/CIF-dictionaries/cif_core.dic dictionary named
'cif_core.dic' version 2.4.2 from 2011-04-26.

Automatic conversion script
Id: cif_fix_values 1891 2012-01-12 08:04:46Z andrius 
;
_cod_original_cell_volume 5029.2(9)
_cod_original_sg_symbol_H-M P21/n
_cod_database_code 7111594

loop_
_symmetry_equiv_pos_as_xyz
'x, y, z'
'-x+1/2, y+1/2, -z+1/2'
'-x, -y, -z'
'x-1/2, -y-1/2, z-1/2'

loop_
_atom_site_label
_atom_site_type_symbol
_atom_site_fract_x
_atom_site_fract_y
_atom_site_fract_z
_atom_site_U_iso_or_equiv
_atom_site_adp_type
_atom_site_occupancy
_atom_site_calc_flag
_atom_site_refinement_flags
C1 C 0.1471(4) 0.19104(19) 0.4410(2) 0.0362(10) Uani 1 d .
H1 H 0.1302 0.1585 0.4190 0.043 Uiso 1 calc R
C2 C 0.1356(4) 0.23958(17) 0.4025(2) 0.0326(9) Uani 1 d .
C3 C 0.1703(4) 0.27892(19) 0.4580(3) 0.0405(11) Uani 1 d .
H3 H 0.1720 0.3145 0.4492 0.049 Uiso 1 calc R
C4 C 0.2018(5) 0.2551(2) 0.5285(3) 0.0456(12) Uani 1 d .
H4 H 0.2268 0.2723 0.5737 0.055 Uiso 1 calc R
C5 C 0.1890(4) 0.2009(2) 0.5191(3) 0.0412(11) Uani 1 d .
H5 H 0.2048 0.1760 0.5566 0.049 Uiso 1 calc R
C6 C 0.4880(5) 0.26854(18) 0.5110(3) 0.0424(11) Uani 1 d .
H6 H 0.4973 0.2985 0.5398 0.051 Uiso 1 calc R
C7 C 0.4985(4) 0.21681(19) 0.5378(3) 0.0386(10) Uani 1 d .
H7 H 0.5155 0.2072 0.5873 0.046 Uiso 1 calc R
C8 C 0.4787(4) 0.18190(17) 0.4767(2) 0.0327(9) Uani 1 d .
C9 C 0.4561(4) 0.21367(19) 0.4114(3) 0.0381(10) Uani 1 d .
H9 H 0.4408 0.2014 0.3631 0.046 Uiso 1 calc R
C10 C 0.4608(5) 0.26667(19) 0.4325(3) 0.0427(11) Uani 1 d .
H10 H 0.4484 0.2951 0.4007 0.051 Uiso 1 calc R
C11 C 0.0719(4) 0.25003(17) 0.3199(2) 0.0324(9) Uani 1 d .
C12 C -0.0686(4) 0.26712(17) 0.3117(3) 0.0357(10) Uani 1 d .
C13 C -0.1305(5) 0.2554(2) 0.3652(3) 0.0546(14) Uani 1 d .
H13 H -0.0867 0.2379 0.4078 0.065 Uiso 1 calc R
C14 C -0.2570(6) 0.2696(3) 0.3561(4) 0.0715(19) Uani 1 d .
H14 H -0.2973 0.2616 0.3928 0.086 Uiso 1 calc R
C15 C -0.3234(5) 0.2952(3) 0.2935(4) 0.0690(17) Uani 1 d .
H15 H -0.4083 0.3047 0.2878 0.083 Uiso 1 calc R
C16 C -0.2639(5) 0.3069(2) 0.2392(3) 0.0594(15) Uani 1 d .
H16 H -0.3088 0.3237 0.1961 0.071 Uiso 1 calc R
C17 C -0.1360(5) 0.2934(2) 0.2488(3) 0.0460(12) Uani 1 d .
H17 H -0.0953 0.3021 0.2126 0.055 Uiso 1 calc R
C18 C 0.1476(4) 0.29335(18) 0.2921(2) 0.0350(10) Uani 1 d .
C19 C 0.1357(5) 0.34484(19) 0.3106(3) 0.0455(11) Uani 1 d .
H19 H 0.0789 0.3536 0.3382 0.055 Uiso 1 calc R
C20 C 0.2065(6) 0.3835(2) 0.2888(3) 0.0561(14) Uani 1 d .
H20 H 0.1979 0.4178 0.3022 0.067 Uiso 1 calc R
C21 C 0.2901(6) 0.3712(3) 0.2472(3) 0.0618(16) Uani 1 d .
H21 H 0.3387 0.3971 0.2329 0.074 Uiso 1 calc R
C22 C 0.3008(5) 0.3206(3) 0.2273(3) 0.0585(15) Uani 1 d .
H22 H 0.3557 0.3122 0.1984 0.070 Uiso 1 calc R
C23 C 0.2310(5) 0.2820(2) 0.2494(3) 0.0465(12) Uani 1 d .
H23 H 0.2400 0.2478 0.2356 0.056 Uiso 1 calc R
C24 C 0.0687(4) 0.20159(17) 0.2728(2) 0.0352(10) Uani 1 d .
C25 C -0.0165(5) 0.1880(2) 0.2039(3) 0.0488(12) Uani 1 d .
H25 H -0.0886 0.2067 0.1788 0.059 Uiso 1 calc R
C26 C 0.0259(5) 0.1428(2) 0.1808(3) 0.0474(12) Uani 1 d .
H26 H -0.0113 0.1250 0.1372 0.057 Uiso 1 calc R
C27 C 0.1365(5) 0.12814(18) 0.2356(2) 0.0395(10) Uani 1 d .
C28 C 0.2190(5) 0.08495(18) 0.2409(3) 0.0405(11) Uani 1 d .
C29 C 0.3257(5) 0.07693(18) 0.3009(3) 0.0401(10) Uani 1 d .
C30 C 0.4175(5) 0.03600(19) 0.3188(3) 0.0472(12) Uani 1 d .
H30 H 0.4215 0.0069 0.2901 0.057 Uiso 1 calc R
C31 C 0.4980(5) 0.04756(19) 0.3860(3) 0.0440(11) Uani 1 d .
H31 H 0.5673 0.0276 0.4116 0.053 Uiso 1 calc R
C32 C 0.4579(4) 0.09506(18) 0.4099(2) 0.0359(10) Uani 1 d .
C33 C 0.5015(4) 0.12267(17) 0.4841(2) 0.0331(9) Uani 1 d .
C34 C 0.4247(4) 0.10026(17) 0.5360(3) 0.0345(10) Uani 1 d .
C35 C 0.3093(4) 0.07428(19) 0.5083(3) 0.0421(11) Uani 1 d .
H35 H 0.2785 0.0691 0.4575 0.051 Uiso 1 calc R
C36 C 0.2399(5) 0.0561(2) 0.5547(3) 0.0474(12) Uani 1 d .
H36 H 0.1627 0.0390 0.5350 0.057 Uiso 1 calc R
C37 C 0.2835(5) 0.0629(2) 0.6302(3) 0.0521(13) Uani 1 d .
H37 H 0.2358 0.0507 0.6613 0.063 Uiso 1 calc R
C38 C 0.3981(5) 0.0878(2) 0.6590(3) 0.0473(12) Uani 1 d .
H38 H 0.4283 0.0925 0.7100 0.057 Uiso 1 calc R
C39 C 0.4690(5) 0.10600(19) 0.6126(3) 0.0415(11) Uani 1 d .
H39 H 0.5471 0.1223 0.6329 0.050 Uiso 1 calc R
C40 C 0.6471(4) 0.11282(18) 0.5164(3) 0.0381(10) Uani 1 d .
C41 C 0.6896(5) 0.0657(2) 0.5506(3) 0.0498(13) Uani 1 d .
H41 H 0.6304 0.0404 0.5546 0.060 Uiso 1 calc R
C42 C 0.8198(6) 0.0559(3) 0.5791(4) 0.0660(17) Uani 1 d .
H42 H 0.8475 0.0244 0.6024 0.079 Uiso 1 calc R
C43 C 0.9075(6) 0.0932(3) 0.5725(4) 0.076(2) Uani 1 d .
H43 H 0.9947 0.0869 0.5911 0.091 Uiso 1 calc R
C44 C 0.8660(5) 0.1394(3) 0.5385(4) 0.0711(18) Uani 1 d .
H44 H 0.9254 0.1645 0.5344 0.085 Uiso 1 calc R
C45 C 0.7374(5) 0.1491(2) 0.5103(3) 0.0539(13) Uani 1 d .
H45 H 0.7110 0.1806 0.4868 0.065 Uiso 1 calc R
C46 C 0.1888(5) 0.04531(17) 0.1805(2) 0.0460(11) Uani 1 d DU
C47 C 0.2744(6) 0.0360(2) 0.1381(3) 0.0656(16) Uani 1 d DU
H47 H 0.3497 0.0552 0.1467 0.079 Uiso 1 calc R
C48 C 0.2481(7) -0.0014(2) 0.0835(3) 0.0794(19) Uani 1 d DU
H48 H 0.3055 -0.0074 0.0552 0.095 Uiso 1 calc R
C49 C 0.1379(6) -0.0298(2) 0.0708(3) 0.0717(18) Uani 1 d DU
C50 C 0.0519(7) -0.0215(2) 0.1114(3) 0.0780(19) Uani 1 d DU
H50 H -0.0229 -0.0411 0.1026 0.094 Uiso 1 calc R
C51 C 0.0781(6) 0.0166(2) 0.1663(3) 0.0641(15) Uani 1 d DU
H51 H 0.0195 0.0227 0.1938 0.077 Uiso 1 calc R
C52 C 0.8462(13) 0.3994(7) 0.3997(8) 0.218(8) Uiso 1 d D
H52 H 0.8516 0.3685 0.3702 0.262 Uiso 1 calc R
C53 C 0.3755(17) 0.2035(8) 0.0899(9) 0.221(8) Uiso 1 d D
H53A H 0.3102 0.2280 0.0929 0.331 Uiso 1 calc R
H53B H 0.3363 0.1727 0.0649 0.331 Uiso 1 calc R
H53C H 0.4304 0.2187 0.0630 0.331 Uiso 1 calc R
C54 C 0.4544(15) 0.1894(7) 0.1682(9) 0.181(6) Uiso 1 d D
H54A H 0.4904 0.2213 0.1926 0.217 Uiso 1 calc R
H54B H 0.3959 0.1759 0.1949 0.217 Uiso 1 calc R
C55 C 0.5633(14) 0.1503(6) 0.1770(8) 0.180(6) Uiso 1 d D
H55A H 0.6201 0.1624 0.1482 0.216 Uiso 1 calc R
H55B H 0.5275 0.1174 0.1560 0.216 Uiso 1 calc R
C56 C 0.6429(15) 0.1409(7) 0.2567(8) 0.189(6) Uiso 1 d D
H56A H 0.5865 0.1308 0.2868 0.227 Uiso 1 calc R
H56B H 0.6855 0.1729 0.2768 0.227 Uiso 1 calc R
C57 C 0.7441(14) 0.0979(6) 0.2608(8) 0.169(5) Uiso 1 d D
H57A H 0.7034 0.0646 0.2461 0.202 Uiso 1 calc R
H57B H 0.7985 0.1061 0.2287 0.202 Uiso 1 calc R
C58 C 0.8221(15) 0.0969(7) 0.3420(9) 0.205(7) Uiso 1 d D
H58A H 0.8530 0.1316 0.3574 0.245 Uiso 1 calc R
H58B H 0.7677 0.0858 0.3728 0.245 Uiso 1 calc R
C59 C 0.9353(11) 0.0599(5) 0.3529(7) 0.131(4) Uiso 1 d D
H59A H 0.9829 0.0598 0.4041 0.196 Uiso 1 calc R
H59B H 0.9898 0.0711 0.3230 0.196 Uiso 1 calc R
H59C H 0.9047 0.0254 0.3384 0.196 Uiso 1 calc R
N1 N 0.1585(4) 0.16582(16) 0.2902(2) 0.0381(9) Uani 1 d .
N2 N 0.3562(4) 0.11230(15) 0.3588(2) 0.0391(9) Uani 1 d .
H1A H 0.216(6) 0.165(3) 0.315(4) 0.06(2) Uiso 1 d .
N3 N 0.1127(7) -0.0719(3) 0.0138(4) 0.0932(19) Uiso 1 d D
O1 O 0.0154(7) -0.0948(3) 0.0076(4) 0.120(2) Uiso 1 d D
O2 O 0.1910(8) -0.0777(3) -0.0192(5) 0.138(3) Uiso 1 d D
Fe1 Fe 0.32110(6) 0.22915(2) 0.46830(3) 0.0315(2) Uani 1 d .
Cl1 Cl 0.8281(11) 0.4570(5) 0.3497(7) 0.412(6) Uiso 1 d D
Cl2 Cl 0.9863(8) 0.4122(3) 0.4692(5) 0.305(4) Uiso 1 d D
Cl3 Cl 0.7303(7) 0.3951(3) 0.4481(4) 0.282(3) Uiso 1 d D

loop_
_atom_site_aniso_label
_atom_site_aniso_U_11
_atom_site_aniso_U_22
_atom_site_aniso_U_33
_atom_site_aniso_U_23
_atom_site_aniso_U_13
_atom_site_aniso_U_12
C1 0.032(2) 0.041(2) 0.035(2) 0.0020(19) 0.0073(18) -0.0009(18)
C2 0.030(2) 0.034(2) 0.033(2) -0.0033(18) 0.0049(18) 0.0042(17)
C3 0.038(2) 0.041(3) 0.040(3) -0.004(2) 0.005(2) 0.012(2)
C4 0.041(3) 0.064(3) 0.030(2) -0.010(2) 0.006(2) 0.012(2)
C5 0.038(2) 0.055(3) 0.032(2) 0.005(2) 0.011(2) 0.007(2)
C6 0.041(3) 0.035(2) 0.047(3) -0.006(2) 0.004(2) -0.003(2)
C7 0.032(2) 0.043(3) 0.036(2) -0.005(2) 0.0011(19) -0.0001(19)
C8 0.026(2) 0.035(2) 0.035(2) -0.0053(18) 0.0042(17) 0.0009(17)
C9 0.035(2) 0.043(3) 0.036(2) -0.002(2) 0.0090(19) 0.0001(19)
C10 0.040(3) 0.037(3) 0.051(3) 0.004(2) 0.012(2) -0.002(2)
C11 0.031(2) 0.031(2) 0.033(2) -0.0010(18) 0.0048(18) 0.0026(17)
C12 0.031(2) 0.035(2) 0.039(2) -0.0022(19) 0.0047(19) 0.0009(18)
C13 0.040(3) 0.067(4) 0.057(3) 0.015(3) 0.012(2) 0.005(3)
C14 0.040(3) 0.101(5) 0.079(4) 0.016(4) 0.024(3) 0.004(3)
C15 0.035(3) 0.087(5) 0.083(5) 0.010(4) 0.013(3) 0.009(3)
C16 0.041(3) 0.068(4) 0.061(4) 0.007(3) -0.002(3) 0.013(3)
C17 0.039(3) 0.049(3) 0.047(3) 0.004(2) 0.006(2) 0.009(2)
C18 0.033(2) 0.037(2) 0.030(2) 0.0021(18) 0.0004(18) -0.0003(18)
C19 0.049(3) 0.039(3) 0.044(3) -0.002(2) 0.004(2) 0.000(2)
C20 0.059(3) 0.041(3) 0.058(3) 0.002(2) -0.003(3) -0.010(2)
C21 0.054(3) 0.067(4) 0.056(3) 0.018(3) 0.002(3) -0.022(3)
C22 0.045(3) 0.079(4) 0.053(3) 0.016(3) 0.017(3) -0.004(3)
C23 0.043(3) 0.053(3) 0.044(3) 0.003(2) 0.012(2) 0.003(2)
C24 0.039(2) 0.033(2) 0.031(2) 0.0006(18) 0.0032(18) 0.0013(19)
C25 0.053(3) 0.042(3) 0.040(3) -0.003(2) -0.009(2) 0.010(2)
C26 0.059(3) 0.042(3) 0.032(2) -0.008(2) -0.003(2) 0.002(2)
C27 0.053(3) 0.031(2) 0.029(2) -0.0047(18) 0.002(2) -0.001(2)
C28 0.052(3) 0.032(2) 0.034(2) -0.0033(19) 0.006(2) -0.001(2)
C29 0.047(3) 0.033(2) 0.037(2) -0.0078(19) 0.005(2) 0.002(2)
C30 0.058(3) 0.036(3) 0.045(3) -0.007(2) 0.009(2) 0.009(2)
C31 0.045(3) 0.039(3) 0.044(3) -0.002(2) 0.004(2) 0.013(2)
C32 0.033(2) 0.037(2) 0.034(2) -0.0032(19) 0.0041(19) 0.0042(18)
C33 0.027(2) 0.034(2) 0.035(2) -0.0033(18) 0.0037(18) 0.0041(17)
C34 0.032(2) 0.029(2) 0.040(2) -0.0001(18) 0.0042(19) 0.0055(17)
C35 0.034(2) 0.041(3) 0.047(3) -0.008(2) 0.004(2) 0.001(2)
C36 0.037(2) 0.042(3) 0.062(3) -0.005(2) 0.010(2) -0.003(2)
C37 0.048(3) 0.051(3) 0.061(3) -0.001(3) 0.022(3) -0.002(2)
C38 0.052(3) 0.046(3) 0.044(3) 0.002(2) 0.012(2) 0.001(2)
C39 0.038(2) 0.041(3) 0.042(3) -0.002(2) 0.005(2) 0.000(2)
C40 0.027(2) 0.043(3) 0.040(2) -0.008(2) 0.0018(18) 0.0054(19)
C41 0.040(3) 0.051(3) 0.053(3) -0.006(2) 0.002(2) 0.015(2)
C42 0.048(3) 0.076(4) 0.064(4) -0.011(3) -0.003(3) 0.032(3)
C43 0.033(3) 0.109(6) 0.078(4) -0.025(4) 0.002(3) 0.023(3)
C44 0.034(3) 0.099(5) 0.080(4) -0.007(4) 0.016(3) -0.005(3)
C45 0.035(3) 0.066(4) 0.061(3) -0.001(3) 0.013(2) 0.000(2)
C46 0.066(3) 0.030(2) 0.033(2) -0.0033(19) -0.002(2) 0.007(2)
C47 0.096(4) 0.055(3) 0.048(3) -0.013(3) 0.024(3) -0.003(3)
C48 0.126(6) 0.063(4) 0.048(3) -0.015(3) 0.022(4) 0.017(4)
C49 0.108(5) 0.046(3) 0.043(3) -0.015(3) -0.013(3) 0.027(3)
C50 0.085(4) 0.054(4) 0.074(4) -0.021(3) -0.015(3) -0.003(3)
C51 0.069(4) 0.053(3) 0.062(4) -0.023(3) 0.003(3) -0.002(3)
N1 0.040(2) 0.036(2) 0.032(2) -0.0074(17) -0.0020(19) 0.0056(18)
N2 0.043(2) 0.037(2) 0.033(2) -0.0091(16) 0.0013(17) 0.0059(17)
Fe1 0.0313(4) 0.0319(4) 0.0295(4) -0.0023(2) 0.0050(3) 0.0028(2)

loop_
_atom_type_symbol
_atom_type_description
_atom_type_scat_dispersion_real
_atom_type_scat_dispersion_imag
_atom_type_scat_source
C C 0.0033 0.0016 'International Tables Vol C Tables 4.2.6.8 and 6.1.1.4'
H H 0.0000 0.0000 'International Tables Vol C Tables 4.2.6.8 and 6.1.1.4'
N N 0.0061 0.0033 'International Tables Vol C Tables 4.2.6.8 and 6.1.1.4'
O O 0.0106 0.0060 'International Tables Vol C Tables 4.2.6.8 and 6.1.1.4'
Fe Fe 0.3463 0.8444 'International Tables Vol C Tables 4.2.6.8 and 6.1.1.4'
Cl Cl 0.1484 0.1585 'International Tables Vol C Tables 4.2.6.8 and 6.1.1.4'

loop_
_geom_angle_atom_site_label_1
_geom_angle_atom_site_label_2
_geom_angle_atom_site_label_3
_geom_angle
C2 C1 C5 108.8(4)
C2 C1 Fe1 70.3(2)
C5 C1 Fe1 69.1(3)
C2 C1 H1 125.6
C5 C1 H1 125.6
Fe1 C1 H1 126.6
C3 C2 C1 106.3(4)
C3 C2 C11 124.6(4)
C1 C2 C11 127.9(4)
C3 C2 Fe1 68.5(2)
C1 C2 Fe1 69.3(2)
C11 C2 Fe1 136.3(3)
C4 C3 C2 108.9(4)
C4 C3 Fe1 69.6(3)
C2 C3 Fe1 71.0(2)
C4 C3 H3 125.6
C2 C3 H3 125.6
Fe1 C3 H3 125.4
C5 C4 C3 108.8(4)
C5 C4 Fe1 70.3(3)
C3 C4 Fe1 69.9(3)
C5 C4 H4 125.6
C3 C4 H4 125.6
Fe1 C4 H4 125.8
C4 C5 C1 107.2(4)
C4 C5 Fe1 69.5(3)
C1 C5 Fe1 70.1(3)
C4 C5 H5 126.4
C1 C5 H5 126.4
Fe1 C5 H5 125.6
C7 C6 C10 108.0(4)
C7 C6 Fe1 69.6(3)
C10 C6 Fe1 70.1(3)
C7 C6 H6 126.0
C10 C6 H6 126.0
Fe1 C6 H6 125.9
C6 C7 C8 109.1(4)
C6 C7 Fe1 69.8(3)
C8 C7 Fe1 70.8(2)
C6 C7 H7 125.4
C8 C7 H7 125.4
Fe1 C7 H7 125.5
C7 C8 C9 106.3(4)
C7 C8 C33 124.4(4)
C9 C8 C33 128.6(4)
C7 C8 Fe1 68.6(2)
C9 C8 Fe1 69.6(2)
C33 C8 Fe1 134.1(3)
C10 C9 C8 108.9(4)
C10 C9 Fe1 69.4(3)
C8 C9 Fe1 69.7(2)
C10 C9 H9 125.5
C8 C9 H9 125.5
Fe1 C9 H9 126.9
C9 C10 C6 107.6(4)
C9 C10 Fe1 70.3(3)
C6 C10 Fe1 69.2(3)
C9 C10 H10 126.2
C6 C10 H10 126.2
Fe1 C10 H10 125.8
C24 C11 C2 112.0(3)
C24 C11 C12 107.7(3)
C2 C11 C12 108.3(4)
C24 C11 C18 108.9(4)
C2 C11 C18 109.0(3)
C12 C11 C18 110.8(3)
C13 C12 C17 118.4(4)
C13 C12 C11 121.4(4)
C17 C12 C11 120.2(4)
C12 C13 C14 120.7(5)
C12 C13 H13 119.6
C14 C13 H13 119.6
C15 C14 C13 120.5(6)
C15 C14 H14 119.7
C13 C14 H14 119.7
C14 C15 C16 119.7(5)
C14 C15 H15 120.1
C16 C15 H15 120.1
C15 C16 C17 119.7(5)
C15 C16 H16 120.1
C17 C16 H16 120.1
C12 C17 C16 120.8(5)
C12 C17 H17 119.6
C16 C17 H17 119.6
C19 C18 C23 117.6(5)
C19 C18 C11 120.6(4)
C23 C18 C11 121.7(4)
C20 C19 C18 121.2(5)
C20 C19 H19 119.4
C18 C19 H19 119.4
C21 C20 C19 120.2(5)
C21 C20 H20 119.9
C19 C20 H20 119.9
C22 C21 C20 119.2(5)
C22 C21 H21 120.4
C20 C21 H21 120.4
C21 C22 C23 120.7(5)
C21 C22 H22 119.6
C23 C22 H22 119.6
C22 C23 C18 121.1(5)
C22 C23 H23 119.5
C18 C23 H23 119.5
N1 C24 C25 108.3(4)
N1 C24 C11 121.8(4)
C25 C24 C11 129.7(4)
C26 C25 C24 107.8(4)
C26 C25 H25 126.1
C24 C25 H25 126.1
C25 C26 C27 107.0(4)
C25 C26 H26 126.5
C27 C26 H26 126.5
N1 C27 C26 107.3(4)
N1 C27 C28 121.2(4)
C26 C27 C28 131.5(4)
C29 C28 C27 123.1(4)
C29 C28 C46 118.4(4)
C27 C28 C46 118.5(4)
N2 C29 C28 120.4(4)
N2 C29 C30 107.1(4)
C28 C29 C30 132.5(4)
C31 C30 C29 107.0(4)
C31 C30 H30 126.5
C29 C30 H30 126.5
C30 C31 C32 107.9(4)
C30 C31 H31 126.0
C32 C31 H31 126.0
N2 C32 C31 109.0(4)
N2 C32 C33 120.0(4)
C31 C32 C33 130.5(4)
C32 C33 C8 112.1(4)
C32 C33 C34 108.1(4)
C8 C33 C34 108.8(3)
C32 C33 C40 108.5(3)
C8 C33 C40 108.5(3)
C34 C33 C40 110.8(4)
C35 C34 C39 117.6(4)
C35 C34 C33 121.7(4)
C39 C34 C33 120.8(4)
C36 C35 C34 121.1(5)
C36 C35 H35 119.4
C34 C35 H35 119.4
C35 C36 C37 120.7(5)
C35 C36 H36 119.6
C37 C36 H36 119.6
C38 C37 C36 119.3(5)
C38 C37 H37 120.3
C36 C37 H37 120.3
C37 C38 C39 120.3(5)
C37 C38 H38 119.8
C39 C38 H38 119.8
C38 C39 C34 120.9(5)
C38 C39 H39 119.5
C34 C39 H39 119.5
C45 C40 C41 118.2(5)
C45 C40 C33 121.8(4)
C41 C40 C33 120.0(4)
C40 C41 C42 120.8(6)
C40 C41 H41 119.6
C42 C41 H41 119.6
C43 C42 C41 119.5(6)
C43 C42 H42 120.3
C41 C42 H42 120.3
C44 C43 C42 119.8(5)
C44 C43 H43 120.1
C42 C43 H43 120.1
C43 C44 C45 120.8(6)
C43 C44 H44 119.6
C45 C44 H44 119.6
C44 C45 C40 121.0(6)
C44 C45 H45 119.5
C40 C45 H45 119.5
C51 C46 C47 118.5(5)
C51 C46 C28 121.2(5)
C47 C46 C28 120.3(5)
C48 C47 C46 120.4(6)
C48 C47 H47 119.8
C46 C47 H47 119.8
C49 C48 C47 120.0(6)
C49 C48 H48 120.0
C47 C48 H48 120.0
C48 C49 C50 121.0(5)
C48 C49 N3 119.8(6)
C50 C49 N3 119.2(6)
C49 C50 C51 119.0(6)
C49 C50 H50 120.5
C51 C50 H50 120.5
C46 C51 C50 121.1(6)
C46 C51 H51 119.4
C50 C51 H51 119.4
Cl1 C52 Cl3 110.1(10)
Cl1 C52 Cl2 101.1(10)
Cl3 C52 Cl2 103.2(9)
Cl1 C52 H52 113.7
Cl3 C52 H52 113.7
Cl2 C52 H52 113.7
C54 C53 H53A 109.5
C54 C53 H53B 109.5
H53A C53 H53B 109.5
C54 C53 H53C 109.5
H53A C53 H53C 109.5
H53B C53 H53C 109.5
C55 C54 C53 118.6(15)
C55 C54 H54A 107.7
C53 C54 H54A 107.7
C55 C54 H54B 107.7
C53 C54 H54B 107.7
H54A C54 H54B 107.1
C54 C55 C56 115.4(13)
C54 C55 H55A 108.4
C56 C55 H55A 108.4
C54 C55 H55B 108.4
C56 C55 H55B 108.4
H55A C55 H55B 107.5
C55 C56 C57 111.7(13)
C55 C56 H56A 109.3
C57 C56 H56A 109.3
C55 C56 H56B 109.3
C57 C56 H56B 109.3
H56A C56 H56B 107.9
C58 C57 C56 104.9(12)
C58 C57 H57A 110.8
C56 C57 H57A 110.8
C58 C57 H57B 110.8
C56 C57 H57B 110.8
H57A C57 H57B 108.8
C59 C58 C57 110.8(13)
C59 C58 H58A 109.5
C57 C58 H58A 109.5
C59 C58 H58B 109.5
C57 C58 H58B 109.5
H58A C58 H58B 108.1
C58 C59 H59A 109.5
C58 C59 H59B 109.5
H59A C59 H59B 109.5
C58 C59 H59C 109.5
H59A C59 H59C 109.5
H59B C59 H59C 109.5
C24 N1 C27 109.6(4)
C24 N1 H1A 133(6)
C27 N1 H1A 115(6)
C32 N2 C29 108.9(4)
O1 N3 O2 128.9(8)
O1 N3 C49 114.7(7)
O2 N3 C49 116.4(7)
C7 Fe1 C4 109.08(19)
C7 Fe1 C6 40.58(19)
C4 Fe1 C6 104.3(2)
C7 Fe1 C3 138.77(19)
C4 Fe1 C3 40.5(2)
C6 Fe1 C3 109.2(2)
C7 Fe1 C5 107.75(19)
C4 Fe1 C5 40.2(2)
C6 Fe1 C5 130.5(2)
C3 Fe1 C5 68.1(2)
C7 Fe1 C10 68.3(2)
C4 Fe1 C10 131.2(2)
C6 Fe1 C10 40.7(2)
C3 Fe1 C10 108.4(2)
C5 Fe1 C10 169.9(2)
C7 Fe1 C1 136.73(19)
C4 Fe1 C1 67.7(2)
C6 Fe1 C1 171.12(19)
C3 Fe1 C1 67.6(2)
C5 Fe1 C1 40.78(18)
C10 Fe1 C1 147.80(19)
C7 Fe1 C9 67.80(19)
C4 Fe1 C9 171.2(2)
C6 Fe1 C9 67.80(19)
C3 Fe1 C9 136.9(2)
C5 Fe1 C9 148.1(2)
C10 Fe1 C9 40.21(19)
C1 Fe1 C9 120.42(18)
C7 Fe1 C8 40.56(17)
C4 Fe1 C8 141.44(19)
C6 Fe1 C8 68.50(18)
C3 Fe1 C8 176.96(19)
C5 Fe1 C8 114.89(19)
C10 Fe1 C8 68.57(18)
C1 Fe1 C8 114.94(18)
C9 Fe1 C8 40.69(18)
C7 Fe1 C2 176.41(18)
C4 Fe1 C2 68.27(18)
C6 Fe1 C2 141.75(18)
C3 Fe1 C2 40.51(18)
C5 Fe1 C2 68.66(18)
C10 Fe1 C2 115.28(19)
C1 Fe1 C2 40.38(17)
C9 Fe1 C2 115.19(18)
C8 Fe1 C2 140.43(17)

loop_
_geom_bond_atom_site_label_1
_geom_bond_atom_site_label_2
_geom_bond_distance
C1 C2 1.430(6)
C1 C5 1.434(6)
C1 Fe1 2.065(4)
C1 H1 0.9300
C2 C3 1.427(6)
C2 C11 1.540(6)
C2 Fe1 2.077(4)
C3 C4 1.413(7)
C3 Fe1 2.043(4)
C3 H3 0.9300
C4 C5 1.406(8)
C4 Fe1 2.040(5)
C4 H4 0.9300
C5 Fe1 2.051(5)
C5 H5 0.9300
C6 C7 1.415(7)
C6 C10 1.422(7)
C6 Fe1 2.041(5)
C6 H6 0.9300
C7 C8 1.424(6)
C7 Fe1 2.039(4)
C7 H7 0.9300
C8 C9 1.437(6)
C8 C33 1.543(6)
C8 Fe1 2.068(4)
C9 C10 1.416(7)
C9 Fe1 2.065(5)
C9 H9 0.9300
C10 Fe1 2.053(5)
C10 H10 0.9300
C11 C24 1.522(6)
C11 C12 1.553(6)
C11 C18 1.553(6)
C12 C13 1.378(7)
C12 C17 1.385(7)
C13 C14 1.385(8)
C13 H13 0.9300
C14 C15 1.370(9)
C14 H14 0.9300
C15 C16 1.375(9)
C15 H15 0.9300
C16 C17 1.394(7)
C16 H16 0.9300
C17 H17 0.9300
C18 C19 1.383(7)
C18 C23 1.388(7)
C19 C20 1.382(8)
C19 H19 0.9300
C20 C21 1.380(9)
C20 H20 0.9300
C21 C22 1.366(9)
C21 H21 0.9300
C22 C23 1.377(8)
C22 H22 0.9300
C23 H23 0.9300
C24 N1 1.316(6)
C24 C25 1.416(6)
C25 C26 1.362(7)
C25 H25 0.9300
C26 C27 1.406(7)
C26 H26 0.9300
C27 N1 1.382(6)
C27 C28 1.412(7)
C28 C29 1.396(7)
C28 C46 1.492(6)
C29 N2 1.386(6)
C29 C30 1.425(7)
C30 C31 1.358(7)
C30 H30 0.9300
C31 C32 1.409(6)
C31 H31 0.9300
C32 N2 1.329(6)
C32 C33 1.518(6)
C33 C34 1.549(6)
C33 C40 1.552(6)
C34 C35 1.391(6)
C34 C39 1.395(7)
C35 C36 1.374(7)
C35 H35 0.9300
C36 C37 1.376(8)
C36 H36 0.9300
C37 C38 1.375(8)
C37 H37 0.9300
C38 C39 1.385(7)
C38 H38 0.9300
C39 H39 0.9300
C40 C45 1.379(7)
C40 C41 1.391(7)
C41 C42 1.392(7)
C41 H41 0.9300
C42 C43 1.378(10)
C42 H42 0.9300
C43 C44 1.366(10)
C43 H43 0.9300
C44 C45 1.375(8)
C44 H44 0.9300
C45 H45 0.9300
C46 C51 1.374(6)
C46 C47 1.393(6)
C47 C48 1.379(6)
C47 H47 0.9300
C48 C49 1.365(7)
C48 H48 0.9300
C49 C50 1.368(7)
C49 N3 1.493(8)
C50 C51 1.393(6)
C50 H50 0.9300
C51 H51 0.9300
C52 Cl1 1.735(12)
C52 Cl3 1.738(12)
C52 Cl2 1.748(12)
C52 H52 0.9800
C53 C54 1.531(12)
C53 H53A 0.9600
C53 H53B 0.9600
C53 H53C 0.9600
C54 C55 1.525(12)
C54 H54A 0.9700
C54 H54B 0.9700
C55 C56 1.532(12)
C55 H55A 0.9700
C55 H55B 0.9700
C56 C57 1.544(12)
C56 H56A 0.9700
C56 H56B 0.9700
C57 C58 1.532(12)
C57 H57A 0.9700
C57 H57B 0.9700
C58 C59 1.523(12)
C58 H58A 0.9700
C58 H58B 0.9700
C59 H59A 0.9600
C59 H59B 0.9600
C59 H59C 0.9600
N1 H1A 0.67(6)
N3 O1 1.185(8)
N3 O2 1.186(8)

loop_
_geom_hbond_atom_site_label_D
_geom_hbond_atom_site_label_H
_geom_hbond_atom_site_label_A
_geom_hbond_distance_DH
_geom_hbond_distance_HA
_geom_hbond_distance_DA
_geom_hbond_angle_DHA
N1 H1A N2 0.67(6) 2.04(7) 2.582(6) 139(7)

loop_
_geom_torsion_atom_site_label_1
_geom_torsion_atom_site_label_2
_geom_torsion_atom_site_label_3
_geom_torsion_atom_site_label_4
_geom_torsion
C5 C1 C2 C3 -0.2(5)
Fe1 C1 C2 C3 -58.7(3)
C5 C1 C2 C11 -168.2(4)
Fe1 C1 C2 C11 133.2(4)
C5 C1 C2 Fe1 58.5(3)
C1 C2 C3 C4 -0.2(5)
C11 C2 C3 C4 168.3(4)
Fe1 C2 C3 C4 -59.5(3)
C1 C2 C3 Fe1 59.3(3)
C11 C2 C3 Fe1 -132.2(4)
C2 C3 C4 C5 0.6(5)
Fe1 C3 C4 C5 -59.8(3)
C2 C3 C4 Fe1 60.4(3)
C3 C4 C5 C1 -0.7(5)
Fe1 C4 C5 C1 -60.2(3)
C3 C4 C5 Fe1 59.5(3)
C2 C1 C5 C4 0.6(5)
Fe1 C1 C5 C4 59.8(3)
C2 C1 C5 Fe1 -59.2(3)
C10 C6 C7 C8 0.3(5)
Fe1 C6 C7 C8 60.1(3)
C10 C6 C7 Fe1 -59.8(3)
C6 C7 C8 C9 0.2(5)
Fe1 C7 C8 C9 59.7(3)
C6 C7 C8 C33 170.9(4)
Fe1 C7 C8 C33 -129.6(4)
C6 C7 C8 Fe1 -59.5(3)
C7 C8 C9 C10 -0.5(5)
C33 C8 C9 C10 -170.7(4)
Fe1 C8 C9 C10 58.5(3)
C7 C8 C9 Fe1 -59.1(3)
C33 C8 C9 Fe1 130.8(4)
C8 C9 C10 C6 0.7(5)
Fe1 C9 C10 C6 59.4(3)
C8 C9 C10 Fe1 -58.7(3)
C7 C6 C10 C9 -0.6(5)
Fe1 C6 C10 C9 -60.1(3)
C7 C6 C10 Fe1 59.5(3)
C3 C2 C11 C24 169.7(4)
C1 C2 C11 C24 -24.4(6)
Fe1 C2 C11 C24 75.2(5)
C3 C2 C11 C12 -71.7(5)
C1 C2 C11 C12 94.3(5)
Fe1 C2 C11 C12 -166.1(3)
C3 C2 C11 C18 49.0(5)
C1 C2 C11 C18 -145.0(4)
Fe1 C2 C11 C18 -45.4(5)
C24 C11 C12 C13 100.3(5)
C2 C11 C12 C13 -21.1(6)
C18 C11 C12 C13 -140.7(5)
C24 C11 C12 C17 -77.9(5)
C2 C11 C12 C17 160.8(4)
C18 C11 C12 C17 41.2(6)
C17 C12 C13 C14 0.1(9)
C11 C12 C13 C14 -178.1(5)
C12 C13 C14 C15 0.4(11)
C13 C14 C15 C16 0.1(11)
C14 C15 C16 C17 -1.1(10)
C13 C12 C17 C16 -1.1(8)
C11 C12 C17 C16 177.1(5)
C15 C16 C17 C12 1.6(9)
C24 C11 C18 C19 162.0(4)
C2 C11 C18 C19 -75.5(5)
C12 C11 C18 C19 43.7(5)
C24 C11 C18 C23 -19.4(6)
C2 C11 C18 C23 103.2(5)
C12 C11 C18 C23 -137.7(4)
C23 C18 C19 C20 -1.5(7)
C11 C18 C19 C20 177.2(4)
C18 C19 C20 C21 0.7(8)
C19 C20 C21 C22 0.7(8)
C20 C21 C22 C23 -1.3(9)
C21 C22 C23 C18 0.5(8)
C19 C18 C23 C22 0.9(7)
C11 C18 C23 C22 -177.8(5)
C2 C11 C24 N1 -31.4(6)
C12 C11 C24 N1 -150.3(4)
C18 C11 C24 N1 89.4(5)
C2 C11 C24 C25 154.2(5)
C12 C11 C24 C25 35.2(7)
C18 C11 C24 C25 -85.1(6)
N1 C24 C25 C26 0.0(6)
C11 C24 C25 C26 175.1(5)
C24 C25 C26 C27 0.4(6)
C25 C26 C27 N1 -0.7(6)
C25 C26 C27 C28 179.8(5)
N1 C27 C28 C29 0.8(8)
C26 C27 C28 C29 -179.7(5)
N1 C27 C28 C46 179.2(4)
C26 C27 C28 C46 -1.4(8)
C27 C28 C29 N2 -0.6(8)
C46 C28 C29 N2 -179.0(4)
C27 C28 C29 C30 177.3(5)
C46 C28 C29 C30 -1.1(9)
N2 C29 C30 C31 0.5(6)
C28 C29 C30 C31 -177.6(5)
C29 C30 C31 C32 -0.1(6)
C30 C31 C32 N2 -0.4(6)
C30 C31 C32 C33 171.3(5)
N2 C32 C33 C8 -34.1(6)
C31 C32 C33 C8 154.9(5)
N2 C32 C33 C34 85.8(5)
C31 C32 C33 C34 -85.1(6)
N2 C32 C33 C40 -154.0(4)
C31 C32 C33 C40 35.0(7)
C7 C8 C33 C32 173.4(4)
C9 C8 C33 C32 -18.0(6)
Fe1 C8 C33 C32 80.7(5)
C7 C8 C33 C34 53.9(5)
C9 C8 C33 C34 -137.5(4)
Fe1 C8 C33 C34 -38.9(5)
C7 C8 C33 C40 -66.7(5)
C9 C8 C33 C40 101.8(5)
Fe1 C8 C33 C40 -159.5(3)
C32 C33 C34 C35 -20.2(5)
C8 C33 C34 C35 101.8(5)
C40 C33 C34 C35 -139.0(4)
C32 C33 C34 C39 160.4(4)
C8 C33 C34 C39 -77.6(5)
C40 C33 C34 C39 41.6(5)
C39 C34 C35 C36 1.5(7)
C33 C34 C35 C36 -177.8(4)
C34 C35 C36 C37 -0.4(8)
C35 C36 C37 C38 -0.4(8)
C36 C37 C38 C39 0.1(8)
C37 C38 C39 C34 1.1(8)
C35 C34 C39 C38 -1.9(7)
C33 C34 C39 C38 177.5(4)
C32 C33 C40 C45 99.2(5)
C8 C33 C40 C45 -22.9(6)
C34 C33 C40 C45 -142.3(5)
C32 C33 C40 C41 -78.8(5)
C8 C33 C40 C41 159.1(4)
C34 C33 C40 C41 39.7(6)
C45 C40 C41 C42 1.1(8)
C33 C40 C41 C42 179.2(5)
C40 C41 C42 C43 -0.7(9)
C41 C42 C43 C44 0.3(10)
C42 C43 C44 C45 -0.4(10)
C43 C44 C45 C40 0.8(10)
C41 C40 C45 C44 -1.1(8)
C33 C40 C45 C44 -179.2(5)
C29 C28 C46 C51 115.5(5)
C27 C28 C46 C51 -63.0(6)
C29 C28 C46 C47 -63.3(5)
C27 C28 C46 C47 118.2(5)
C51 C46 C47 C48 -0.3(2)
C28 C46 C47 C48 178.5(4)
C46 C47 C48 C49 -0.2(3)
C47 C48 C49 C50 0.3(5)
C47 C48 C49 N3 -177.2(5)
C48 C49 C50 C51 0.2(7)
N3 C49 C50 C51 177.7(5)
C47 C46 C51 C50 0.8(5)
C28 C46 C51 C50 -178.0(5)
C49 C50 C51 C46 -0.8(7)
C53 C54 C55 C56 176.3(16)
C54 C55 C56 C57 175.7(13)
C55 C56 C57 C58 175.0(15)
C56 C57 C58 C59 -174.1(13)
C25 C24 N1 C27 -0.5(6)
C11 C24 N1 C27 -176.0(4)
C26 C27 N1 C24 0.7(6)
C28 C27 N1 C24 -179.7(4)
C31 C32 N2 C29 0.7(6)
C33 C32 N2 C29 -172.0(4)
C28 C29 N2 C32 177.6(5)
C30 C29 N2 C32 -0.8(6)
C48 C49 N3 O1 179.0(6)
C50 C49 N3 O1 1.5(9)
C48 C49 N3 O2 -1.7(10)
C50 C49 N3 O2 -179.2(7)
C6 C7 Fe1 C4 -89.9(3)
C8 C7 Fe1 C4 150.3(3)
C8 C7 Fe1 C6 -119.8(4)
C6 C7 Fe1 C3 -55.6(4)
C8 C7 Fe1 C3 -175.5(3)
C6 C7 Fe1 C5 -132.4(3)
C8 C7 Fe1 C5 107.8(3)
C6 C7 Fe1 C10 37.8(3)
C8 C7 Fe1 C10 -82.0(3)
C6 C7 Fe1 C1 -167.3(3)
C8 C7 Fe1 C1 72.9(4)
C6 C7 Fe1 C9 81.3(3)
C8 C7 Fe1 C9 -38.5(3)
C6 C7 Fe1 C8 119.8(4)
C6 C7 Fe1 C2 -132(3)
C8 C7 Fe1 C2 108(3)
C5 C4 Fe1 C7 -95.2(3)
C3 C4 Fe1 C7 145.1(3)
C5 C4 Fe1 C6 -137.4(3)
C3 C4 Fe1 C6 103.0(3)
C5 C4 Fe1 C3 119.7(4)
C3 C4 Fe1 C5 -119.7(4)
C5 C4 Fe1 C10 -172.6(3)
C3 C4 Fe1 C10 67.7(4)
C5 C4 Fe1 C1 38.5(3)
C3 C4 Fe1 C1 -81.2(3)
C5 C4 Fe1 C9 -162.8(11)
C3 C4 Fe1 C9 77.5(13)
C5 C4 Fe1 C8 -64.0(4)
C3 C4 Fe1 C8 176.3(3)
C5 C4 Fe1 C2 82.2(3)
C3 C4 Fe1 C2 -37.5(3)
C10 C6 Fe1 C7 119.0(4)
C7 C6 Fe1 C4 102.7(3)
C10 C6 Fe1 C4 -138.2(3)
C7 C6 Fe1 C3 144.8(3)
C10 C6 Fe1 C3 -96.1(3)
C7 C6 Fe1 C5 67.7(4)
C10 C6 Fe1 C5 -173.3(3)
C7 C6 Fe1 C10 -119.0(4)
C7 C6 Fe1 C1 77.2(12)
C10 C6 Fe1 C1 -163.8(11)
C7 C6 Fe1 C9 -81.3(3)
C10 C6 Fe1 C9 37.7(3)
C7 C6 Fe1 C8 -37.3(3)
C10 C6 Fe1 C8 81.7(3)
C7 C6 Fe1 C2 175.7(3)
C10 C6 Fe1 C2 -65.3(4)
C4 C3 Fe1 C7 -55.1(4)
C2 C3 Fe1 C7 -174.6(3)
C2 C3 Fe1 C4 -119.6(4)
C4 C3 Fe1 C6 -89.7(3)
C2 C3 Fe1 C6 150.7(3)
C4 C3 Fe1 C5 37.2(3)
C2 C3 Fe1 C5 -82.4(3)
C4 C3 Fe1 C10 -132.8(3)
C2 C3 Fe1 C10 107.7(3)
C4 C3 Fe1 C1 81.4(3)
C2 C3 Fe1 C1 -38.2(3)
C4 C3 Fe1 C9 -167.4(3)
C2 C3 Fe1 C9 73.0(4)
C4 C3 Fe1 C8 -131(3)
C2 C3 Fe1 C8 110(3)
C4 C3 Fe1 C2 119.6(4)
C4 C5 Fe1 C7 98.8(3)
C1 C5 Fe1 C7 -143.1(3)
C1 C5 Fe1 C4 118.1(4)
C4 C5 Fe1 C6 59.6(4)
C1 C5 Fe1 C6 177.8(3)
C4 C5 Fe1 C3 -37.5(3)
C1 C5 Fe1 C3 80.7(3)
C4 C5 Fe1 C10 33.8(12)
C1 C5 Fe1 C10 151.9(10)
C4 C5 Fe1 C1 -118.1(4)
C4 C5 Fe1 C9 175.1(3)
C1 C5 Fe1 C9 -66.7(4)
C4 C5 Fe1 C8 141.9(3)
C1 C5 Fe1 C8 -100.0(3)
C4 C5 Fe1 C2 -81.2(3)
C1 C5 Fe1 C2 37.0(3)
C9 C10 Fe1 C7 80.9(3)
C6 C10 Fe1 C7 -37.8(3)
C9 C10 Fe1 C4 177.7(3)
C6 C10 Fe1 C4 59.1(4)
C9 C10 Fe1 C6 118.6(4)
C9 C10 Fe1 C3 -143.0(3)
C6 C10 Fe1 C3 98.4(3)
C9 C10 Fe1 C5 149.2(10)
C6 C10 Fe1 C5 30.6(12)
C9 C10 Fe1 C1 -66.0(5)
C6 C10 Fe1 C1 175.4(3)
C6 C10 Fe1 C9 -118.6(4)
C9 C10 Fe1 C8 37.1(3)
C6 C10 Fe1 C8 -81.5(3)
C9 C10 Fe1 C2 -99.8(3)
C6 C10 Fe1 C2 141.6(3)
C2 C1 Fe1 C7 176.8(3)
C5 C1 Fe1 C7 56.6(4)
C2 C1 Fe1 C4 82.2(3)
C5 C1 Fe1 C4 -38.0(3)
C2 C1 Fe1 C6 109.1(12)
C5 C1 Fe1 C6 -11.1(13)
C2 C1 Fe1 C3 38.3(3)
C5 C1 Fe1 C3 -81.9(3)
C2 C1 Fe1 C5 120.2(4)
C2 C1 Fe1 C10 -50.9(4)
C5 C1 Fe1 C10 -171.1(3)
C2 C1 Fe1 C9 -94.1(3)
C5 C1 Fe1 C9 145.7(3)
C2 C1 Fe1 C8 -139.9(3)
C5 C1 Fe1 C8 99.9(3)
C5 C1 Fe1 C2 -120.2(4)
C10 C9 Fe1 C7 -82.1(3)
C8 C9 Fe1 C7 38.4(3)
C10 C9 Fe1 C4 -11.4(13)
C8 C9 Fe1 C4 109.1(12)
C10 C9 Fe1 C6 -38.1(3)
C8 C9 Fe1 C6 82.4(3)
C10 C9 Fe1 C3 56.7(4)
C8 C9 Fe1 C3 177.2(3)
C10 C9 Fe1 C5 -170.3(3)
C8 C9 Fe1 C5 -49.8(4)
C8 C9 Fe1 C10 120.5(4)
C10 C9 Fe1 C1 145.6(3)
C8 C9 Fe1 C1 -93.9(3)
C10 C9 Fe1 C8 -120.5(4)
C10 C9 Fe1 C2 100.1(3)
C8 C9 Fe1 C2 -139.4(3)
C9 C8 Fe1 C7 -117.9(4)
C33 C8 Fe1 C7 117.7(5)
C7 C8 Fe1 C4 -48.8(4)
C9 C8 Fe1 C4 -166.6(3)
C33 C8 Fe1 C4 68.9(5)
C7 C8 Fe1 C6 37.3(3)
C9 C8 Fe1 C6 -80.5(3)
C33 C8 Fe1 C6 155.0(5)
C7 C8 Fe1 C3 79(3)
C9 C8 Fe1 C3 -39(3)
C33 C8 Fe1 C3 -163(3)
C7 C8 Fe1 C5 -88.6(3)
C9 C8 Fe1 C5 153.6(3)
C33 C8 Fe1 C5 29.1(5)
C7 C8 Fe1 C10 81.2(3)
C9 C8 Fe1 C10 -36.7(3)
C33 C8 Fe1 C10 -161.1(5)
C7 C8 Fe1 C1 -133.7(3)
C9 C8 Fe1 C1 108.4(3)
C33 C8 Fe1 C1 -16.0(5)
C7 C8 Fe1 C9 117.9(4)
C33 C8 Fe1 C9 -124.4(5)
C7 C8 Fe1 C2 -174.6(3)
C9 C8 Fe1 C2 67.5(4)
C33 C8 Fe1 C2 -56.9(5)
C3 C2 Fe1 C7 81(3)
C1 C2 Fe1 C7 -38(3)
C11 C2 Fe1 C7 -161(3)
C3 C2 Fe1 C4 37.4(3)
C1 C2 Fe1 C4 -80.7(3)
C11 C2 Fe1 C4 155.6(5)
C3 C2 Fe1 C6 -48.2(4)
C1 C2 Fe1 C6 -166.4(3)
C11 C2 Fe1 C6 69.9(5)
C1 C2 Fe1 C3 -118.1(4)
C11 C2 Fe1 C3 118.1(5)
C3 C2 Fe1 C5 80.8(3)
C1 C2 Fe1 C5 -37.3(3)
C11 C2 Fe1 C5 -161.0(5)
C3 C2 Fe1 C10 -89.1(3)
C1 C2 Fe1 C10 152.8(3)
C11 C2 Fe1 C10 29.0(5)
C3 C2 Fe1 C1 118.1(4)
C11 C2 Fe1 C1 -123.7(5)
C3 C2 Fe1 C9 -133.8(3)
C1 C2 Fe1 C9 108.1(3)
C11 C2 Fe1 C9 -15.6(5)
C3 C2 Fe1 C8 -175.5(3)
C1 C2 Fe1 C8 66.4(4)
C11 C2 Fe1 C8 -57.4(5)
